data_4102027
loop_
_publ_author_name
'Antje Meltzer'
'Shigeyoshi Inoue'
'Carsten Pr\"asang'
'Matthias Driess'

_publ_section_title
;
 Steering S-H and N-H Bond Activation by a Stable N-Heterocyclic Silylene:
 Different Addition of H2S, NH3, and Organoamines on a Silicon(II) Ligand
 versus Its Si(II)\\rightarrowNi(CO)3Complex
;
_journal_name_full 'Journal of the American Chemical Society'
_journal_page_first 3038
_journal_page_last 3046
_journal_paper_doi 10.1021/ja910305p
_journal_volume 132
_journal_year 2010
_chemical_formula_moiety 'C38 H48 N4 Ni O3 Si'
_chemical_formula_sum 'C38 H48 N4 Ni O3 Si'
_chemical_formula_weight 695.60
_chemical_name_common HLSi(HN-NHPh)-Ni(CO)3
_chemical_name_systematic
; 
 ? 
;
_space_group_IT_number 14
_symmetry_cell_setting monoclinic
_symmetry_space_group_name_Hall '-P 2ybc'
_symmetry_space_group_name_H-M 'P 1 21/c 1'
_atom_sites_solution_hydrogens geom
_atom_sites_solution_primary direct
_atom_sites_solution_secondary difmap
_audit_creation_method SHELXL-97
_cell_angle_alpha 90.00
_cell_angle_beta 98.676(3)
_cell_angle_gamma 90.00
_cell_formula_units_Z 4
_cell_length_a 21.5161(7)
_cell_length_b 11.0448(4)
_cell_length_c 15.4285(5)
_cell_measurement_reflns_used 2713
_cell_measurement_temperature 150(2)
_cell_measurement_theta_max 32.2604
_cell_measurement_theta_min 2.9611
_cell_volume 3624.5(2)
_computing_cell_refinement
;
CrysAlis RED, Oxford Diffraction Ltd.,
Version 1.171.32.24 (release 21-04-2008 CrysAlis171 .NET)
(compiled Apr 21 2008,18:23:10)
;
_computing_data_collection
;
CrysAlis CCD, Oxford Diffraction Ltd.,
Version 1.171.32.24 (release 21-04-2008 CrysAlis171 .NET)
(compiled Apr 21 2008,18:23:10)
;
_computing_data_reduction
;
CrysAlis RED, Oxford Diffraction Ltd.,
Version 1.171.32.24 (release 21-04-2008 CrysAlis171 .NET)
(compiled Apr 21 2008,18:23:10)
;
_computing_publication_material 'SHELXL-97 (Sheldrick, 1997)'
_computing_structure_refinement 'SHELXL-97 (Sheldrick, 1997)'
_computing_structure_solution 'SHELXS-97 (Sheldrick, 1990)'
_diffrn_ambient_temperature 150(2)
_diffrn_detector_area_resol_mean 16.3031
_diffrn_measured_fraction_theta_full 0.998
_diffrn_measured_fraction_theta_max 0.998
_diffrn_measurement_device_type 'Oxford Diffraction Xcalibur S Sapphire'
_diffrn_measurement_method \w
_diffrn_radiation_monochromator graphite
_diffrn_radiation_source 'Enhance (Mo) X-ray Source'
_diffrn_radiation_type MoK\a
_diffrn_radiation_wavelength 0.71073
_diffrn_reflns_av_R_equivalents 0.1251
_diffrn_reflns_av_sigmaI/netI 0.1844
_diffrn_reflns_limit_h_max 25
_diffrn_reflns_limit_h_min -25
_diffrn_reflns_limit_k_max 12
_diffrn_reflns_limit_k_min -13
_diffrn_reflns_limit_l_max 18
_diffrn_reflns_limit_l_min -18
_diffrn_reflns_number 19183
_diffrn_reflns_theta_full 25.00
_diffrn_reflns_theta_max 25.00
_diffrn_reflns_theta_min 2.97
_exptl_absorpt_coefficient_mu 0.610
_exptl_absorpt_correction_T_max 0.9472
_exptl_absorpt_correction_T_min 0.8776
_exptl_absorpt_correction_type multi-scan
_exptl_absorpt_process_details
;
CrysAlis RED, Oxford Diffraction Ltd.,
Version 1.171.32.24 (release 21-04-2008 CrysAlis171 .NET)
(compiled Apr 21 2008,18:23:10)
empirical absorption correction using spherical harmonics,
 implemented in SCALE3 ABSPACK scaling algorithm.
;
_exptl_crystal_colour yellow
_exptl_crystal_density_diffrn 1.275
_exptl_crystal_density_method 'not measured'
_exptl_crystal_description rod
_exptl_crystal_F_000 1480
_exptl_crystal_size_max 0.22
_exptl_crystal_size_mid 0.10
_exptl_crystal_size_min 0.09
_refine_diff_density_max 0.682
_refine_diff_density_min -0.481
_refine_diff_density_rms 0.070
_refine_ls_extinction_method none
_refine_ls_goodness_of_fit_ref 0.987
_refine_ls_hydrogen_treatment mixed
_refine_ls_matrix_type full
_refine_ls_number_parameters 442
_refine_ls_number_reflns 6375
_refine_ls_number_restraints 0
_refine_ls_restrained_S_all 0.987
_refine_ls_R_factor_all 0.1717
_refine_ls_R_factor_gt 0.0785
_refine_ls_shift/su_max 0.003
_refine_ls_shift/su_mean 0.000
_refine_ls_structure_factor_coef Fsqd
_refine_ls_weighting_details 'calc w=1/[\s^2^(Fo^2^)+(0.0156P)^2^+0.0000P] where P=(Fo^2^+2Fc^2^)/3'
_refine_ls_weighting_scheme calc
_refine_ls_wR_factor_gt 0.0807
_refine_ls_wR_factor_ref 0.0981
_reflns_number_gt 3456
_reflns_number_total 6375
_reflns_threshold_expression >2sigma(I)
_cod_data_source_file ja910305p_si_008.cif
_cod_data_source_block c:\meltzer\doktor~1\xrd\me71b0~1\m31
_cod_database_code 4102027

loop_
_symmetry_equiv_pos_as_xyz
'x, y, z'
'-x, y+1/2, -z+1/2'
'-x, -y, -z'
'x, -y-1/2, z-1/2'

loop_
_atom_site_label
_atom_site_type_symbol
_atom_site_fract_x
_atom_site_fract_y
_atom_site_fract_z
_atom_site_U_iso_or_equiv
_atom_site_adp_type
_atom_site_occupancy
_atom_site_symmetry_multiplicity
_atom_site_calc_flag
_atom_site_refinement_flags
_atom_site_disorder_assembly
_atom_site_disorder_group
Ni1 Ni 0.30577(3) 0.53190(7) 0.29380(4) 0.01953(19) Uani 1 1 d . . .
Si1 Si 0.26490(6) 0.47973(14) 0.15703(8) 0.0143(3) Uani 1 1 d . . .
N1 N 0.31489(15) 0.4776(4) 0.0691(2) 0.0131(9) Uani 1 1 d . . .
N2 N 0.20022(16) 0.5602(3) 0.0921(2) 0.0119(10) Uani 1 1 d . . .
N3 N 0.2349(2) 0.3324(4) 0.1537(3) 0.0181(12) Uani 1 1 d . . .
N4 N 0.2076(2) 0.2630(4) 0.0807(3) 0.0244(12) Uani 1 1 d . . .
C1 C 0.3322(2) 0.4436(5) -0.0838(3) 0.0230(14) Uani 1 1 d . . .
H1A H 0.3744 0.4759 -0.0645 0.035 Uiso 1 1 calc R . .
H1B H 0.3144 0.4816 -0.1395 0.035 Uiso 1 1 calc R . .
H1C H 0.3347 0.3558 -0.0919 0.035 Uiso 1 1 calc R . .
C2 C 0.2908(2) 0.4706(5) -0.0155(3) 0.0163(11) Uani 1 1 d . . .
C3 C 0.2269(2) 0.4912(4) -0.0442(3) 0.0169(13) Uani 1 1 d . . .
H3 H 0.2110 0.4693 -0.1029 0.020 Uiso 1 1 calc R . .
C4 C 0.1848(2) 0.5404(5) 0.0051(3) 0.0172(12) Uani 1 1 d . . .
C5 C 0.1198(2) 0.5706(5) -0.0415(3) 0.0267(15) Uani 1 1 d . . .
H5A H 0.0926 0.4996 -0.0413 0.040 Uiso 1 1 calc R . .
H5B H 0.1223 0.5941 -0.1021 0.040 Uiso 1 1 calc R . .
H5C H 0.1024 0.6378 -0.0113 0.040 Uiso 1 1 calc R . .
C6 C 0.38317(19) 0.4678(5) 0.0938(3) 0.0148(11) Uani 1 1 d . . .
C7 C 0.4112(2) 0.3540(5) 0.1082(3) 0.0174(14) Uani 1 1 d . . .
C8 C 0.4761(2) 0.3487(5) 0.1335(3) 0.0207(14) Uani 1 1 d . . .
H8 H 0.4961 0.2723 0.1442 0.025 Uiso 1 1 calc R . .
C9 C 0.5118(2) 0.4533(5) 0.1431(3) 0.0226(13) Uani 1 1 d . . .
H9 H 0.5560 0.4483 0.1603 0.027 Uiso 1 1 calc R . .
C10 C 0.4836(2) 0.5644(5) 0.1281(3) 0.0244(15) Uani 1 1 d . . .
H10 H 0.5089 0.6353 0.1336 0.029 Uiso 1 1 calc R . .
C11 C 0.4184(2) 0.5750(5) 0.1048(3) 0.0159(13) Uani 1 1 d . . .
C12 C 0.3755(2) 0.2350(5) 0.0982(3) 0.0178(13) Uani 1 1 d . . .
H12 H 0.3306 0.2528 0.0747 0.021 Uiso 1 1 calc R . .
C13 C 0.3778(2) 0.1739(5) 0.1871(3) 0.0311(16) Uani 1 1 d . . .
H13A H 0.4210 0.1479 0.2085 0.047 Uiso 1 1 calc R . .
H13B H 0.3500 0.1032 0.1813 0.047 Uiso 1 1 calc R . .
H13C H 0.3640 0.2312 0.2288 0.047 Uiso 1 1 calc R . .
C14 C 0.4015(2) 0.1503(5) 0.0339(3) 0.0288(15) Uani 1 1 d . . .
H14A H 0.4034 0.1933 -0.0211 0.043 Uiso 1 1 calc R . .
H14B H 0.3739 0.0797 0.0225 0.043 Uiso 1 1 calc R . .
H14C H 0.4438 0.1236 0.0593 0.043 Uiso 1 1 calc R . .
C15 C 0.3902(2) 0.7006(5) 0.0914(3) 0.0217(15) Uani 1 1 d . . .
H15 H 0.3440 0.6928 0.0922 0.026 Uiso 1 1 calc R . .
C16 C 0.4161(2) 0.7884(5) 0.1645(3) 0.0358(16) Uani 1 1 d . . .
H16A H 0.4058 0.7588 0.2205 0.054 Uiso 1 1 calc R . .
H16B H 0.3973 0.8684 0.1519 0.054 Uiso 1 1 calc R . .
H16C H 0.4619 0.7942 0.1680 0.054 Uiso 1 1 calc R . .
C17 C 0.3989(3) 0.7525(5) 0.0019(3) 0.0452(18) Uani 1 1 d . . .
H17A H 0.4438 0.7622 -0.0008 0.068 Uiso 1 1 calc R . .
H17B H 0.3780 0.8315 -0.0063 0.068 Uiso 1 1 calc R . .
H17C H 0.3803 0.6971 -0.0445 0.068 Uiso 1 1 calc R . .
C18 C 0.1632(2) 0.6502(5) 0.1321(3) 0.0133(12) Uani 1 1 d . . .
C19 C 0.1730(2) 0.7734(5) 0.1166(3) 0.0174(13) Uani 1 1 d . . .
C20 C 0.1392(2) 0.8577(5) 0.1567(3) 0.0256(15) Uani 1 1 d . . .
H20 H 0.1447 0.9413 0.1455 0.031 Uiso 1 1 calc R . .
C21 C 0.0981(2) 0.8241(5) 0.2119(3) 0.0267(15) Uani 1 1 d . . .
H21 H 0.0765 0.8837 0.2403 0.032 Uiso 1 1 calc R . .
C22 C 0.0884(2) 0.7030(5) 0.2256(3) 0.0234(14) Uani 1 1 d . . .
H22 H 0.0601 0.6800 0.2644 0.028 Uiso 1 1 calc R . .
C23 C 0.1185(2) 0.6137(5) 0.1850(3) 0.0123(12) Uani 1 1 d . . .
C24 C 0.2160(2) 0.8219(5) 0.0546(3) 0.0248(14) Uani 1 1 d . . .
H24 H 0.2407 0.7524 0.0361 0.030 Uiso 1 1 calc R . .
C25 C 0.1773(2) 0.8758(5) -0.0275(3) 0.0411(17) Uani 1 1 d . . .
H25A H 0.1489 0.8140 -0.0567 0.062 Uiso 1 1 calc R . .
H25B H 0.2056 0.9037 -0.0676 0.062 Uiso 1 1 calc R . .
H25C H 0.1527 0.9443 -0.0109 0.062 Uiso 1 1 calc R . .
C26 C 0.2623(2) 0.9154(5) 0.0993(4) 0.0422(17) Uani 1 1 d . . .
H26A H 0.2393 0.9884 0.1119 0.063 Uiso 1 1 calc R . .
H26B H 0.2928 0.9361 0.0605 0.063 Uiso 1 1 calc R . .
H26C H 0.2844 0.8818 0.1542 0.063 Uiso 1 1 calc R . .
C27 C 0.0984(2) 0.4844(5) 0.1925(3) 0.0187(13) Uani 1 1 d . . .
H27 H 0.1279 0.4325 0.1644 0.022 Uiso 1 1 calc R . .
C28 C 0.1001(2) 0.4404(5) 0.2867(3) 0.0276(15) Uani 1 1 d . . .
H28A H 0.1430 0.4472 0.3183 0.041 Uiso 1 1 calc R . .
H28B H 0.0865 0.3557 0.2863 0.041 Uiso 1 1 calc R . .
H28C H 0.0718 0.4902 0.3160 0.041 Uiso 1 1 calc R . .
C29 C 0.03230(19) 0.4675(5) 0.1411(3) 0.0280(13) Uani 1 1 d . . .
H29A H 0.0027 0.5196 0.1661 0.042 Uiso 1 1 calc R . .
H29B H 0.0195 0.3827 0.1448 0.042 Uiso 1 1 calc R . .
H29C H 0.0324 0.4894 0.0796 0.042 Uiso 1 1 calc R . .
C31 C 0.2750(2) 0.4178(5) 0.3549(3) 0.0254(15) Uani 1 1 d . . .
O1 O 0.25554(18) 0.3378(4) 0.3906(2) 0.0425(12) Uani 1 1 d . . .
C32 C 0.2804(3) 0.6823(6) 0.3106(3) 0.0295(16) Uani 1 1 d . . .
O2 O 0.2652(2) 0.7805(4) 0.3206(3) 0.0542(14) Uani 1 1 d . . .
C33 C 0.3893(2) 0.5214(6) 0.3118(3) 0.0328(15) Uani 1 1 d . . .
O3 O 0.44302(16) 0.5124(4) 0.3274(2) 0.0526(14) Uani 1 1 d . . .
C34 C 0.1452(2) 0.2237(5) 0.0769(3) 0.0188(13) Uani 1 1 d . . .
C35 C 0.1073(2) 0.2127(5) -0.0037(4) 0.0318(15) Uani 1 1 d . . .
H35 H 0.1229 0.2348 -0.0559 0.038 Uiso 1 1 calc R . .
C36 C 0.0465(3) 0.1694(6) -0.0078(4) 0.0461(19) Uani 1 1 d . . .
H36 H 0.0203 0.1629 -0.0629 0.055 Uiso 1 1 calc R . .
C37 C 0.0236(3) 0.1356(5) 0.0680(5) 0.0454(18) Uani 1 1 d . . .
H37 H -0.0181 0.1061 0.0651 0.055 Uiso 1 1 calc R . .
C38 C 0.0619(3) 0.1452(5) 0.1467(4) 0.0387(17) Uani 1 1 d . . .
H38 H 0.0464 0.1218 0.1987 0.046 Uiso 1 1 calc R . .
C39 C 0.1226(2) 0.1882(5) 0.1522(4) 0.0271(15) Uani 1 1 d . . .
H39 H 0.1487 0.1933 0.2075 0.032 Uiso 1 1 calc R . .
H6 H 0.219(2) 0.287(5) 0.031(3) 0.033(19) Uiso 1 1 d . . .
H1 H 0.253(2) 0.297(5) 0.188(3) 0.03(2) Uiso 1 1 d . . .

loop_
_atom_site_aniso_label
_atom_site_aniso_U_11
_atom_site_aniso_U_22
_atom_site_aniso_U_33
_atom_site_aniso_U_23
_atom_site_aniso_U_13
_atom_site_aniso_U_12
Ni1 0.0177(4) 0.0249(4) 0.0154(4) -0.0014(4) 0.0002(3) 0.0004(4)
Si1 0.0127(7) 0.0140(9) 0.0163(8) -0.0011(7) 0.0025(6) 0.0000(8)
N1 0.008(2) 0.016(2) 0.013(2) -0.006(2) -0.0027(17) -0.002(2)
N2 0.012(2) 0.013(3) 0.012(2) -0.0022(19) 0.0046(18) 0.001(2)
N3 0.021(3) 0.018(3) 0.016(3) -0.001(2) 0.003(2) -0.003(3)
N4 0.026(3) 0.029(3) 0.019(3) -0.011(3) 0.007(2) -0.009(3)
C1 0.024(3) 0.026(4) 0.020(3) -0.003(3) 0.005(2) -0.007(3)
C2 0.017(3) 0.014(3) 0.018(3) 0.000(3) 0.004(2) -0.005(3)
C3 0.017(3) 0.024(4) 0.011(3) -0.007(2) 0.003(2) -0.002(3)
C4 0.012(3) 0.017(3) 0.021(3) 0.008(3) -0.002(2) 0.001(3)
C5 0.013(3) 0.042(4) 0.023(3) 0.003(3) -0.004(2) 0.000(3)
C6 0.008(2) 0.023(3) 0.014(3) 0.000(3) 0.006(2) -0.001(3)
C7 0.014(3) 0.018(4) 0.021(3) 0.001(3) 0.005(3) 0.002(3)
C8 0.017(3) 0.023(4) 0.022(3) 0.002(3) 0.005(3) 0.009(3)
C9 0.008(3) 0.031(4) 0.030(3) 0.003(3) 0.003(2) 0.002(3)
C10 0.015(3) 0.024(4) 0.035(4) 0.001(3) 0.007(3) -0.006(3)
C11 0.013(3) 0.018(4) 0.017(3) 0.007(2) 0.001(2) -0.004(3)
C12 0.012(3) 0.015(3) 0.026(3) -0.004(3) -0.002(3) 0.000(3)
C13 0.024(3) 0.027(4) 0.041(4) 0.003(3) -0.001(3) -0.001(3)
C14 0.022(3) 0.025(4) 0.040(4) -0.009(3) 0.005(3) 0.004(3)
C15 0.011(3) 0.022(4) 0.032(4) -0.002(3) 0.000(3) -0.004(3)
C16 0.035(4) 0.025(4) 0.045(4) 0.003(3) -0.002(3) -0.008(3)
C17 0.068(5) 0.030(4) 0.038(4) 0.009(3) 0.006(3) 0.023(4)
C18 0.014(3) 0.016(3) 0.009(3) -0.003(2) -0.003(2) -0.001(3)
C19 0.010(3) 0.014(3) 0.028(3) 0.002(3) -0.001(3) 0.004(3)
C20 0.026(3) 0.009(3) 0.041(4) 0.001(3) 0.004(3) 0.002(3)
C21 0.025(3) 0.024(4) 0.033(4) -0.007(3) 0.010(3) 0.005(3)
C22 0.021(3) 0.032(4) 0.020(3) 0.004(3) 0.013(3) 0.001(3)
C23 0.009(3) 0.016(3) 0.011(3) -0.001(2) -0.003(2) 0.003(3)
C24 0.021(3) 0.021(4) 0.035(4) 0.010(3) 0.011(3) 0.007(3)
C25 0.046(4) 0.034(4) 0.049(4) 0.019(3) 0.026(3) -0.005(4)
C26 0.031(3) 0.028(4) 0.071(5) 0.005(3) 0.017(3) -0.007(3)
C27 0.015(3) 0.022(3) 0.020(3) 0.000(3) 0.004(2) 0.006(3)
C28 0.026(3) 0.025(4) 0.032(3) 0.005(3) 0.006(3) -0.006(3)
C29 0.022(3) 0.031(3) 0.029(3) 0.000(3) -0.001(2) -0.010(3)
C31 0.026(3) 0.036(4) 0.016(3) 0.002(3) 0.009(3) 0.015(3)
O1 0.041(3) 0.048(3) 0.039(3) 0.021(2) 0.007(2) 0.003(2)
C32 0.032(4) 0.038(4) 0.018(3) -0.007(3) 0.001(3) 0.002(4)
O2 0.080(4) 0.029(3) 0.051(3) -0.015(2) 0.000(3) 0.016(3)
C33 0.036(3) 0.046(4) 0.016(3) 0.002(3) 0.001(3) -0.001(4)
O3 0.021(2) 0.091(4) 0.043(2) 0.003(3) -0.0006(19) 0.000(3)
C34 0.012(3) 0.011(3) 0.034(4) -0.004(3) 0.004(3) 0.002(3)
C35 0.025(3) 0.033(4) 0.038(4) -0.016(3) 0.006(3) -0.011(3)
C36 0.028(4) 0.049(5) 0.056(5) -0.027(4) -0.010(4) -0.005(4)
C37 0.017(3) 0.033(4) 0.090(5) -0.030(4) 0.020(4) -0.012(4)
C38 0.034(4) 0.015(4) 0.074(5) -0.004(3) 0.032(4) -0.009(3)
C39 0.018(3) 0.025(4) 0.040(4) 0.000(3) 0.010(3) 0.001(3)

loop_
_atom_type_symbol
_atom_type_description
_atom_type_scat_dispersion_real
_atom_type_scat_dispersion_imag
_atom_type_scat_source
C C 0.0033 0.0016 'International Tables Vol C Tables 4.2.6.8 and 6.1.1.4'
H H 0.0000 0.0000 'International Tables Vol C Tables 4.2.6.8 and 6.1.1.4'
N N 0.0061 0.0033 'International Tables Vol C Tables 4.2.6.8 and 6.1.1.4'
O O 0.0106 0.0060 'International Tables Vol C Tables 4.2.6.8 and 6.1.1.4'
Si Si 0.0817 0.0704 'International Tables Vol C Tables 4.2.6.8 and 6.1.1.4'
Ni Ni 0.3393 1.1124 'International Tables Vol C Tables 4.2.6.8 and 6.1.1.4'

loop_
_geom_angle_atom_site_label_1
_geom_angle_atom_site_label_2
_geom_angle_atom_site_label_3
_geom_angle
_geom_angle_site_symmetry_1
_geom_angle_site_symmetry_3
_geom_angle_publ_flag
C31 Ni1 C32 116.2(3) . . ?
C31 Ni1 C33 108.8(2) . . ?
C32 Ni1 C33 111.3(3) . . ?
C31 Ni1 Si1 101.21(17) . . ?
C32 Ni1 Si1 106.99(17) . . ?
C33 Ni1 Si1 111.99(16) . . ?
N3 Si1 N2 100.9(2) . . ?
N3 Si1 N1 102.7(2) . . ?
N2 Si1 N1 94.79(16) . . ?
N3 Si1 Ni1 111.03(17) . . ?
N2 Si1 Ni1 123.58(14) . . ?
N1 Si1 Ni1 120.33(11) . . ?
C2 N1 C6 118.5(4) . . ?
C2 N1 Si1 122.4(3) . . ?
C6 N1 Si1 118.7(3) . . ?
C4 N2 C18 117.4(4) . . ?
C4 N2 Si1 121.4(3) . . ?
C18 N2 Si1 121.3(3) . . ?
N4 N3 Si1 129.4(4) . . ?
C34 N4 N3 118.6(5) . . ?
N1 C2 C3 121.3(4) . . ?
N1 C2 C1 120.9(4) . . ?
C3 C2 C1 117.8(4) . . ?
C4 C3 C2 125.8(4) . . ?
N2 C4 C3 121.9(4) . . ?
N2 C4 C5 120.6(4) . . ?
C3 C4 C5 117.5(4) . . ?
C7 C6 C11 121.8(4) . . ?
C7 C6 N1 120.0(5) . . ?
C11 C6 N1 118.2(5) . . ?
C8 C7 C6 118.2(5) . . ?
C8 C7 C12 117.5(5) . . ?
C6 C7 C12 124.2(5) . . ?
C9 C8 C7 120.7(5) . . ?
C10 C9 C8 120.4(4) . . ?
C9 C10 C11 121.2(5) . . ?
C10 C11 C6 117.6(5) . . ?
C10 C11 C15 118.5(5) . . ?
C6 C11 C15 123.9(4) . . ?
C7 C12 C13 110.2(4) . . ?
C7 C12 C14 111.5(4) . . ?
C13 C12 C14 110.4(4) . . ?
C11 C15 C16 112.7(4) . . ?
C11 C15 C17 111.4(4) . . ?
C16 C15 C17 110.3(4) . . ?
C19 C18 C23 120.5(5) . . ?
C19 C18 N2 118.8(4) . . ?
C23 C18 N2 120.7(4) . . ?
C20 C19 C18 118.3(5) . . ?
C20 C19 C24 117.0(5) . . ?
C18 C19 C24 124.6(5) . . ?
C21 C20 C19 121.9(5) . . ?
C20 C21 C22 119.1(5) . . ?
C21 C22 C23 122.2(5) . . ?
C22 C23 C18 117.7(5) . . ?
C22 C23 C27 119.0(5) . . ?
C18 C23 C27 123.0(5) . . ?
C19 C24 C26 111.7(4) . . ?
C19 C24 C25 110.6(4) . . ?
C26 C24 C25 110.3(4) . . ?
C23 C27 C28 114.2(4) . . ?
C23 C27 C29 109.4(4) . . ?
C28 C27 C29 109.9(4) . . ?
O1 C31 Ni1 175.5(5) . . ?
O2 C32 Ni1 178.4(6) . . ?
O3 C33 Ni1 176.7(5) . . ?
C39 C34 C35 119.7(5) . . ?
C39 C34 N4 120.5(5) . . ?
C35 C34 N4 119.6(5) . . ?
C36 C35 C34 119.7(6) . . ?
C35 C36 C37 120.5(5) . . ?
C38 C37 C36 119.1(6) . . ?
C37 C38 C39 121.3(6) . . ?
C38 C39 C34 119.6(5) . . ?

loop_
_geom_bond_atom_site_label_1
_geom_bond_atom_site_label_2
_geom_bond_distance
_geom_bond_site_symmetry_2
_geom_bond_publ_flag
Ni1 C31 1.762(6) . ?
Ni1 C32 1.780(6) . ?
Ni1 C33 1.780(5) . ?
Ni1 Si1 2.2356(14) . ?
Si1 N3 1.749(5) . ?
Si1 N2 1.819(4) . ?
Si1 N1 1.855(4) . ?
N1 C2 1.332(5) . ?
N1 C6 1.465(5) . ?
N2 C4 1.351(5) . ?
N2 C18 1.466(6) . ?
N3 N4 1.415(6) . ?
N4 C34 1.405(6) . ?
C1 C2 1.508(6) . ?
C2 C3 1.399(5) . ?
C3 C4 1.380(6) . ?
C4 C5 1.510(5) . ?
C6 C7 1.398(7) . ?
C6 C11 1.403(6) . ?
C7 C8 1.393(6) . ?
C7 C12 1.519(7) . ?
C8 C9 1.382(7) . ?
C9 C10 1.372(6) . ?
C10 C11 1.399(6) . ?
C11 C15 1.515(6) . ?
C12 C13 1.523(6) . ?
C12 C14 1.529(6) . ?
C15 C16 1.527(6) . ?
C15 C17 1.533(7) . ?
C18 C19 1.403(6) . ?
C18 C23 1.413(6) . ?
C19 C20 1.382(7) . ?
C19 C24 1.524(7) . ?
C20 C21 1.370(7) . ?
C21 C22 1.375(7) . ?
C22 C23 1.381(6) . ?
C23 C27 1.501(6) . ?
C24 C26 1.526(6) . ?
C24 C25 1.527(6) . ?
C27 C28 1.528(6) . ?
C27 C29 1.533(5) . ?
C31 O1 1.153(6) . ?
C32 O2 1.150(6) . ?
C33 O3 1.149(5) . ?
C34 C39 1.383(7) . ?
C34 C35 1.386(6) . ?
C35 C36 1.385(7) . ?
C36 C37 1.386(8) . ?
C37 C38 1.364(7) . ?
C38 C39 1.381(7) . ?
